data_7021359
loop_
_publ_author_name
'Funasako, Yusuke'
'Inagaki, Takashi'
'Mochida, Tomoyuki'
'Sakurai, Toshihiro'
'Ohta, Hitoshi'
'Furukawa, Ko'
'Nakamura, Toshikazu'

_publ_section_title
;
 Organometallic ionic liquids from alkyloctamethylferrocenium cations:
 thermal properties, crystal structures, and magnetic properties.
;
_journal_issue 23
_journal_name_full 'Dalton transactions (Cambridge, England : 2003)'
_journal_page_first 8317
_journal_page_last 8327
_journal_paper_doi 10.1039/c3dt00084b
_journal_volume 42
_journal_year 2013
_chemical_formula_moiety 'C22 H34 Fe, F6 P'
_chemical_formula_sum 'C22 H34 F6 Fe P'
_chemical_formula_weight 499.31
_chemical_name_systematic
;
?
;
_space_group_IT_number 2
_symmetry_cell_setting triclinic
_symmetry_space_group_name_Hall '-P 1'
_symmetry_space_group_name_H-M 'P -1'
_atom_sites_solution_hydrogens geom
_atom_sites_solution_primary direct
_atom_sites_solution_secondary difmap
_audit_creation_method SHELXL-97
_cell_angle_alpha 91.767(2)
_cell_angle_beta 91.233(2)
_cell_angle_gamma 94.617(2)
_cell_formula_units_Z 4
_cell_length_a 12.6489(14)
_cell_length_b 13.2409(15)
_cell_length_c 13.8307(16)
_cell_measurement_reflns_used 6208
_cell_measurement_temperature 173
_cell_measurement_theta_max 27.35
_cell_measurement_theta_min 2.61
_cell_volume 2307.1(5)
_computing_cell_refinement 'APEX2 (Bruker AXS, 2006)'
_computing_data_collection 'APEX2 (Bruker AXS, 2006)'
_computing_data_reduction 'SAINT (Bruker AXS, 2004)'
_computing_molecular_graphics 'XSHEL (Bruker AXS,2002)'
_computing_publication_material 'XCIF (Bruker AXS, 2001)'
_computing_structure_refinement 'SHELXL-97 (Sheldrick, 1997)'
_computing_structure_solution 'SHELXS-97 (Sheldrick, 1997)'
_diffrn_ambient_temperature 173
_diffrn_detector_area_resol_mean 8.333
_diffrn_measured_fraction_theta_full 0.983
_diffrn_measured_fraction_theta_max 0.983
_diffrn_measurement_device_type 'Bruker APEXII CCD area detector'
_diffrn_measurement_method 'phi and omega scans'
_diffrn_radiation_monochromator 'Bruker Helios multilayer confocal mmirror'
_diffrn_radiation_source 'Bruker TXS fine-focus rotating anode'
_diffrn_radiation_type MoK\a
_diffrn_radiation_wavelength 0.71073
_diffrn_reflns_av_R_equivalents 0.0177
_diffrn_reflns_av_sigmaI/netI 0.0339
_diffrn_reflns_limit_h_max 15
_diffrn_reflns_limit_h_min -14
_diffrn_reflns_limit_k_max 15
_diffrn_reflns_limit_k_min -15
_diffrn_reflns_limit_l_max 16
_diffrn_reflns_limit_l_min -13
_diffrn_reflns_number 12027
_diffrn_reflns_theta_full 25.03
_diffrn_reflns_theta_max 25.03
_diffrn_reflns_theta_min 2.10
_exptl_absorpt_coefficient_mu 0.777
_exptl_absorpt_correction_T_max 0.9718
_exptl_absorpt_correction_T_min 0.6745
_exptl_absorpt_correction_type empirical
_exptl_absorpt_process_details
;
SADABS Sheldrick 1996
;
_exptl_crystal_colour green
_exptl_crystal_density_diffrn 1.438
_exptl_crystal_density_method 'not measured'
_exptl_crystal_description plate
_exptl_crystal_F_000 1044
_exptl_crystal_size_max 0.55
_exptl_crystal_size_mid 0.20
_exptl_crystal_size_min 0.04
_refine_diff_density_max 1.005
_refine_diff_density_min -0.436
_refine_diff_density_rms 0.064
_refine_ls_extinction_method none
_refine_ls_goodness_of_fit_ref 1.040
_refine_ls_hydrogen_treatment constr
_refine_ls_matrix_type full
_refine_ls_number_parameters 595
_refine_ls_number_reflns 8005
_refine_ls_number_restraints 0
_refine_ls_restrained_S_all 1.040
_refine_ls_R_factor_all 0.0511
_refine_ls_R_factor_gt 0.0400
_refine_ls_shift/su_max 0.017
_refine_ls_shift/su_mean 0.000
_refine_ls_structure_factor_coef Fsqd
_refine_ls_weighting_details
;
calc w=1/[\s^2^(Fo^2^)+(0.0601P)^2^+1.4182P] where
P=(Fo^2^+2Fc^2^)/3
;
_refine_ls_weighting_scheme calc
_refine_ls_wR_factor_gt 0.1055
_refine_ls_wR_factor_ref 0.1133
_reflns_number_gt 6472
_reflns_number_total 8005
_reflns_threshold_expression >2\s(I)
_cod_data_source_file c3dt00084b.txt
_cod_data_source_block '[C4Fc]PF6'
_cod_depositor_comments
;
The following automatic conversions were performed:

'_symmetry_cell_setting' value 'Triclinic' changed to 'triclinic'
according to /home/saulius/struct/CIF-dictionaries/cif_core.dic
dictionary named 'cif_core.dic' version 2.4.2 from 2011-04-26.

Automatic conversion script
Id: cif_fix_values 1891 2012-01-12 08:04:46Z andrius 
;
_cod_database_code 7021359

loop_
_symmetry_equiv_pos_as_xyz
'x, y, z'
'-x, -y, -z'

loop_
_atom_site_label
_atom_site_type_symbol
_atom_site_fract_x
_atom_site_fract_y
_atom_site_fract_z
_atom_site_U_iso_or_equiv
_atom_site_adp_type
_atom_site_occupancy
_atom_site_symmetry_multiplicity
_atom_site_calc_flag
_atom_site_refinement_flags
_atom_site_disorder_assembly
_atom_site_disorder_group
F3 F 0.63751(14) 0.34706(14) -0.00246(14) 0.0523(5) Uani 1 1 d . . .
F4 F 0.78273(17) 0.19195(16) -0.10592(16) 0.0664(6) Uani 1 1 d . . .
F1 F 0.6637(2) 0.18367(17) 0.01414(19) 0.0852(8) Uani 1 1 d . . .
F2 F 0.75422(18) 0.35473(17) -0.12332(18) 0.0777(7) Uani 1 1 d . . .
F5 F 0.61619(17) 0.2400(2) -0.13056(17) 0.0881(8) Uani 1 1 d . . .
F6 F 0.80226(17) 0.3008(2) 0.02123(17) 0.0857(8) Uani 1 1 d . . .
P1 P 0.71034(6) 0.26890(6) -0.05525(5) 0.03308(18) Uani 1 1 d . . .
F12 F 0.2203(2) 0.15698(16) 0.53503(17) 0.0828(8) Uani 1 1 d . . .
F7 F 0.38790(19) 0.2172(2) 0.5690(2) 0.1038(10) Uani 1 1 d . . .
F11 F 0.3303(2) 0.36192(16) 0.62699(17) 0.0833(8) Uani 1 1 d . . .
F8 F 0.16545(19) 0.3015(2) 0.5943(2) 0.0903(8) Uani 1 1 d . . .
F9 F 0.26991(18) 0.20942(16) 0.68360(14) 0.0648(6) Uani 1 1 d . . .
F10 F 0.2837(2) 0.30764(16) 0.47706(14) 0.0748(7) Uani 1 1 d . . .
P2 P 0.27712(6) 0.25853(5) 0.58044(5) 0.03261(18) Uani 1 1 d . . .
C20 C 0.0616(5) 0.4270(4) -0.0934(4) 0.0344(15) Uani 0.632(9) 1 d P A 1
H20A H -0.0010 0.3860 -0.0700 0.041 Uiso 0.632(9) 1 calc PR A 1
H20B H 0.0450 0.4988 -0.0920 0.041 Uiso 0.632(9) 1 calc PR A 1
C21 C 0.0818(4) 0.3938(3) -0.1970(4) 0.0319(15) Uani 0.632(9) 1 d P A 1
H21A H 0.0859 0.3194 -0.2011 0.038 Uiso 0.632(9) 1 calc PR A 1
H21B H 0.1503 0.4266 -0.2178 0.038 Uiso 0.632(9) 1 calc PR A 1
C89 C 0.0158(8) 0.3843(7) -0.1551(7) 0.042(3) Uani 0.368(9) 1 d P A 2
H89A H 0.0263 0.3113 -0.1506 0.051 Uiso 0.368(9) 1 calc PR A 2
H89B H -0.0423 0.3996 -0.1115 0.051 Uiso 0.368(9) 1 calc PR A 2
C88 C 0.1145(10) 0.4444(7) -0.1216(8) 0.040(3) Uani 0.368(9) 1 d P A 2
H88A H 0.1014 0.5171 -0.1183 0.048 Uiso 0.368(9) 1 calc PR A 2
H88B H 0.1704 0.4356 -0.1694 0.048 Uiso 0.368(9) 1 calc PR A 2
Fe1 Fe 0.28797(3) 0.24049(3) 0.07316(2) 0.02043(11) Uani 1 1 d . . .
C1 C 0.1914(2) 0.30877(19) -0.02705(18) 0.0258(6) Uani 1 1 d . . .
C2 C 0.2838(2) 0.27815(19) -0.07333(17) 0.0255(5) Uani 1 1 d . A .
C3 C 0.2857(2) 0.1710(2) -0.06515(18) 0.0273(6) Uani 1 1 d . . .
C4 C 0.1943(2) 0.13515(19) -0.01310(18) 0.0257(5) Uani 1 1 d . A .
C5 C 0.13630(19) 0.2204(2) 0.01103(19) 0.0264(6) Uani 1 1 d . A .
C6 C 0.3868(2) 0.3449(2) 0.15639(18) 0.0269(6) Uani 1 1 d . . .
C7 C 0.4390(2) 0.2561(2) 0.13538(19) 0.0326(6) Uani 1 1 d . . .
H7 H 0.5024 0.2538 0.1001 0.039 Uiso 1 1 calc R . .
C8 C 0.3819(2) 0.1717(2) 0.1752(2) 0.0356(7) Uani 1 1 d . . .
C9 C 0.2925(2) 0.2077(2) 0.22167(18) 0.0327(6) Uani 1 1 d . . .
C10 C 0.2947(2) 0.3146(2) 0.21038(18) 0.0290(6) Uani 1 1 d . . .
C11 C 0.3651(2) 0.3456(2) -0.1225(2) 0.0365(7) Uani 1 1 d . . .
H11A H 0.3484 0.3449 -0.1920 0.055 Uiso 1 1 calc R A .
H11B H 0.4355 0.3212 -0.1120 0.055 Uiso 1 1 calc R . .
H11C H 0.3648 0.4150 -0.0957 0.055 Uiso 1 1 calc R . .
C12 C 0.3675(2) 0.1074(2) -0.1066(2) 0.0402(7) Uani 1 1 d . A .
H12A H 0.3497 0.0906 -0.1749 0.060 Uiso 1 1 calc R . .
H12B H 0.3689 0.0448 -0.0708 0.060 Uiso 1 1 calc R . .
H12C H 0.4374 0.1452 -0.1014 0.060 Uiso 1 1 calc R . .
C13 C 0.1631(2) 0.0265(2) 0.0084(2) 0.0385(7) Uani 1 1 d . . .
H13A H 0.1253 0.0234 0.0695 0.058 Uiso 1 1 calc R A .
H13B H 0.2269 -0.0105 0.0138 0.058 Uiso 1 1 calc R . .
H13C H 0.1167 -0.0043 -0.0440 0.058 Uiso 1 1 calc R . .
C14 C 0.0329(2) 0.2164(2) 0.0621(2) 0.0396(7) Uani 1 1 d . . .
H14A H -0.0256 0.2024 0.0148 0.059 Uiso 1 1 calc R A .
H14B H 0.0256 0.2817 0.0957 0.059 Uiso 1 1 calc R . .
H14C H 0.0310 0.1626 0.1092 0.059 Uiso 1 1 calc R . .
C15 C 0.4236(3) 0.4502(2) 0.1296(2) 0.0448(8) Uani 1 1 d . . .
H15A H 0.4627 0.4851 0.1846 0.067 Uiso 1 1 calc R . .
H15B H 0.3622 0.4872 0.1126 0.067 Uiso 1 1 calc R . .
H15C H 0.4702 0.4474 0.0741 0.067 Uiso 1 1 calc R . .
C16 C 0.4101(3) 0.0639(3) 0.1705(3) 0.0642(11) Uani 1 1 d . . .
H16A H 0.4619 0.0556 0.1198 0.096 Uiso 1 1 calc R . .
H16B H 0.3461 0.0189 0.1557 0.096 Uiso 1 1 calc R . .
H16C H 0.4407 0.0467 0.2330 0.096 Uiso 1 1 calc R . .
C17 C 0.2113(3) 0.1460(3) 0.2767(2) 0.0598(10) Uani 1 1 d . . .
H17A H 0.2337 0.1455 0.3449 0.090 Uiso 1 1 calc R . .
H17B H 0.2040 0.0763 0.2498 0.090 Uiso 1 1 calc R . .
H17C H 0.1429 0.1756 0.2713 0.090 Uiso 1 1 calc R . .
C18 C 0.2164(2) 0.3823(3) 0.2496(2) 0.0464(8) Uani 1 1 d . . .
H18A H 0.1450 0.3476 0.2438 0.070 Uiso 1 1 calc R . .
H18B H 0.2188 0.4446 0.2129 0.070 Uiso 1 1 calc R . .
H18C H 0.2338 0.3994 0.3178 0.070 Uiso 1 1 calc R . .
C19 C 0.1569(10) 0.4156(7) -0.0246(9) 0.034(5) Uani 0.632(9) 1 d P A 1
H19A H 0.2171 0.4631 -0.0431 0.000 Uiso 0.632(9) 1 calc PR A 1
H19B H 0.1376 0.4343 0.0422 0.000 Uiso 0.632(9) 1 calc PR A 1
C22 C -0.0116(15) 0.4245(14) -0.2663(16) 0.048(4) Uani 0.632(9) 1 d P A 1
H22A H -0.0001 0.4001 -0.3325 0.072 Uiso 0.632(9) 1 calc PR A 1
H22B H -0.0128 0.4984 -0.2649 0.072 Uiso 0.632(9) 1 calc PR A 1
H22C H -0.0796 0.3939 -0.2440 0.072 Uiso 0.632(9) 1 calc PR A 1
C19' C 0.1560(17) 0.4126(16) -0.0188(15) 0.037(10) Uani 0.368(9) 1 d P A 2
H19C H 0.2158 0.4607 0.0044 0.000 Uiso 0.368(9) 1 calc PR A 2
H19D H 0.0985 0.4146 0.0285 0.000 Uiso 0.368(9) 1 calc PR A 2
C22' C -0.016(3) 0.405(2) -0.256(2) 0.043(6) Uani 0.368(9) 1 d P A 2
H22D H 0.0126 0.3558 -0.3002 0.065 Uiso 0.368(9) 1 calc PR A 2
H22E H 0.0115 0.4737 -0.2715 0.065 Uiso 0.368(9) 1 calc PR A 2
H22F H -0.0938 0.3994 -0.2619 0.065 Uiso 0.368(9) 1 calc PR A 2
Fe2 Fe 0.70542(3) 0.24709(3) 0.44262(2) 0.02134(11) Uani 1 1 d . . .
C23 C 0.81196(19) 0.18501(19) 0.53607(18) 0.0249(5) Uani 1 1 d . . .
C24 C 0.7241(2) 0.21611(19) 0.58933(17) 0.0251(5) Uani 1 1 d . . .
C25 C 0.7203(2) 0.32291(19) 0.57927(18) 0.0282(6) Uani 1 1 d . . .
C26 C 0.8057(2) 0.35758(19) 0.51949(19) 0.0291(6) Uani 1 1 d . . .
C27 C 0.8623(2) 0.2725(2) 0.49249(18) 0.0270(6) Uani 1 1 d . . .
C28 C 0.6232(2) 0.13319(19) 0.35723(18) 0.0281(6) Uani 1 1 d . . .
C29 C 0.5521(2) 0.2004(2) 0.39627(19) 0.0304(6) Uani 1 1 d . . .
H29 H 0.4956 0.1822 0.4381 0.036 Uiso 1 1 calc R . .
C30 C 0.5792(2) 0.2994(2) 0.36254(19) 0.0298(6) Uani 1 1 d . . .
C31 C 0.6682(2) 0.2931(2) 0.30131(18) 0.0294(6) Uani 1 1 d . . .
C32 C 0.6955(2) 0.1903(2) 0.29800(18) 0.0301(6) Uani 1 1 d . . .
C33 C 0.6491(2) 0.1504(2) 0.6471(2) 0.0359(7) Uani 1 1 d . . .
H33A H 0.6451 0.0807 0.6204 0.054 Uiso 1 1 calc R . .
H33B H 0.5785 0.1758 0.6441 0.054 Uiso 1 1 calc R . .
H33C H 0.6745 0.1515 0.7146 0.054 Uiso 1 1 calc R . .
C34 C 0.6412(2) 0.3857(2) 0.6260(2) 0.0425(7) Uani 1 1 d . . .
H34A H 0.6599 0.3969 0.6949 0.064 Uiso 1 1 calc R . .
H34B H 0.5703 0.3502 0.6191 0.064 Uiso 1 1 calc R . .
H34C H 0.6417 0.4512 0.5948 0.064 Uiso 1 1 calc R . .
C35 C 0.8331(3) 0.4652(2) 0.4923(2) 0.0447(8) Uani 1 1 d . . .
H35A H 0.7680 0.5004 0.4870 0.067 Uiso 1 1 calc R . .
H35B H 0.8686 0.4660 0.4301 0.067 Uiso 1 1 calc R . .
H35C H 0.8805 0.4996 0.5422 0.067 Uiso 1 1 calc R . .
C36 C 0.9594(2) 0.2752(2) 0.4324(2) 0.0419(7) Uani 1 1 d . . .
H36A H 0.9546 0.3259 0.3827 0.063 Uiso 1 1 calc R . .
H36B H 0.9649 0.2084 0.4013 0.063 Uiso 1 1 calc R . .
H36C H 1.0224 0.2930 0.4738 0.063 Uiso 1 1 calc R . .
C37 C 0.6211(3) 0.0215(2) 0.3741(2) 0.0421(7) Uani 1 1 d . . .
H37A H 0.5898 0.0071 0.4369 0.063 Uiso 1 1 calc R . .
H37B H 0.6937 0.0006 0.3737 0.063 Uiso 1 1 calc R . .
H37C H 0.5786 -0.0160 0.3227 0.063 Uiso 1 1 calc R . .
C38 C 0.5231(2) 0.3921(2) 0.3871(2) 0.0418(7) Uani 1 1 d . . .
H38A H 0.4672 0.3996 0.3382 0.063 Uiso 1 1 calc R . .
H38B H 0.5740 0.4520 0.3882 0.063 Uiso 1 1 calc R . .
H38C H 0.4914 0.3852 0.4508 0.063 Uiso 1 1 calc R . .
C39 C 0.7216(3) 0.3794(2) 0.2489(2) 0.0446(8) Uani 1 1 d . . .
H39A H 0.7979 0.3717 0.2468 0.067 Uiso 1 1 calc R . .
H39B H 0.7097 0.4434 0.2828 0.067 Uiso 1 1 calc R . .
H39C H 0.6922 0.3796 0.1828 0.067 Uiso 1 1 calc R . .
C40 C 0.7822(3) 0.1497(3) 0.2402(2) 0.0461(8) Uani 1 1 d . . .
H40A H 0.7556 0.1317 0.1744 0.069 Uiso 1 1 calc R . .
H40B H 0.8060 0.0894 0.2707 0.069 Uiso 1 1 calc R . .
H40C H 0.8419 0.2015 0.2378 0.069 Uiso 1 1 calc R . .
C41 C 0.8493(2) 0.0801(2) 0.5325(2) 0.0305(6) Uani 1 1 d . . .
H41A H 0.8687 0.0626 0.4655 0.037 Uiso 1 1 calc R . .
H41B H 0.7907 0.0310 0.5511 0.037 Uiso 1 1 calc R . .
C42 C 0.9458(2) 0.0714(2) 0.6009(2) 0.0335(6) Uani 1 1 d . . .
H42A H 0.9602 -0.0008 0.6036 0.040 Uiso 1 1 calc R . .
H42B H 1.0085 0.1084 0.5731 0.040 Uiso 1 1 calc R . .
C43 C 0.9328(2) 0.1123(2) 0.7034(2) 0.0350(6) Uani 1 1 d . . .
H43A H 0.8646 0.0830 0.7283 0.042 Uiso 1 1 calc R . .
H43B H 0.9299 0.1867 0.7023 0.042 Uiso 1 1 calc R . .
C44 C 1.0226(2) 0.0879(3) 0.7718(2) 0.0462(8) Uani 1 1 d . . .
H44A H 1.0243 0.0143 0.7751 0.069 Uiso 1 1 calc R . .
H44B H 1.0110 0.1167 0.8365 0.069 Uiso 1 1 calc R . .
H44C H 1.0903 0.1173 0.7479 0.069 Uiso 1 1 calc R . .

loop_
_atom_site_aniso_label
_atom_site_aniso_U_11
_atom_site_aniso_U_22
_atom_site_aniso_U_33
_atom_site_aniso_U_23
_atom_site_aniso_U_13
_atom_site_aniso_U_12
F3 0.0501(11) 0.0568(12) 0.0543(11) 0.0074(9) 0.0166(9) 0.0235(9)
F4 0.0750(14) 0.0601(13) 0.0692(14) -0.0009(11) 0.0256(11) 0.0328(11)
F1 0.1044(19) 0.0578(14) 0.1017(19) 0.0415(13) 0.0565(15) 0.0278(13)
F2 0.0797(15) 0.0715(15) 0.0891(17) 0.0409(13) 0.0462(13) 0.0244(12)
F5 0.0542(13) 0.140(2) 0.0671(15) -0.0327(15) -0.0107(11) 0.0040(14)
F6 0.0474(12) 0.145(2) 0.0646(15) -0.0271(15) -0.0164(11) 0.0272(14)
P1 0.0310(4) 0.0383(4) 0.0314(4) 0.0057(3) 0.0043(3) 0.0094(3)
F12 0.125(2) 0.0461(13) 0.0722(16) -0.0067(11) -0.0161(15) -0.0158(13)
F7 0.0625(15) 0.121(2) 0.139(3) 0.0545(19) 0.0456(16) 0.0480(15)
F11 0.125(2) 0.0488(13) 0.0695(15) 0.0048(11) -0.0296(14) -0.0239(13)
F8 0.0627(15) 0.0971(19) 0.117(2) 0.0125(16) 0.0090(14) 0.0386(14)
F9 0.0824(15) 0.0628(13) 0.0487(12) 0.0216(10) 0.0014(11) -0.0051(11)
F10 0.124(2) 0.0600(14) 0.0401(11) 0.0162(10) -0.0003(12) 0.0022(13)
P2 0.0350(4) 0.0288(4) 0.0347(4) 0.0061(3) -0.0019(3) 0.0049(3)
C20 0.036(3) 0.034(3) 0.036(3) 0.005(2) 0.000(3) 0.017(2)
C21 0.029(3) 0.033(3) 0.035(3) 0.007(2) 0.000(2) 0.0087(19)
C89 0.045(6) 0.040(5) 0.042(6) 0.008(4) -0.006(5) 0.006(4)
C88 0.038(6) 0.036(5) 0.048(6) 0.017(4) -0.001(5) 0.007(5)
Fe1 0.02088(19) 0.01948(19) 0.02086(19) 0.00131(14) -0.00130(14) 0.00142(14)
C1 0.0269(13) 0.0233(14) 0.0273(14) 0.0028(11) -0.0069(11) 0.0040(11)
C2 0.0280(13) 0.0282(14) 0.0200(12) 0.0030(10) -0.0050(10) 0.0013(11)
C3 0.0303(14) 0.0297(14) 0.0215(13) -0.0026(11) -0.0054(10) 0.0038(11)
C4 0.0275(13) 0.0222(13) 0.0265(13) -0.0014(10) -0.0099(11) -0.0001(10)
C5 0.0213(12) 0.0291(14) 0.0285(14) 0.0016(11) -0.0064(10) 0.0012(10)
C6 0.0277(13) 0.0297(14) 0.0218(13) 0.0014(11) -0.0058(10) -0.0052(11)
C7 0.0209(13) 0.0481(17) 0.0286(14) -0.0027(12) -0.0075(11) 0.0039(12)
C8 0.0452(17) 0.0305(15) 0.0315(15) 0.0019(12) -0.0155(13) 0.0091(13)
C9 0.0433(16) 0.0321(15) 0.0212(13) 0.0045(11) -0.0046(12) -0.0068(12)
C10 0.0313(14) 0.0330(15) 0.0217(13) -0.0026(11) -0.0010(11) -0.0018(11)
C11 0.0359(15) 0.0411(17) 0.0315(15) 0.0074(13) 0.0015(12) -0.0055(13)
C12 0.0447(17) 0.0413(17) 0.0358(16) -0.0083(13) 0.0022(13) 0.0139(14)
C13 0.0428(17) 0.0233(14) 0.0479(18) 0.0040(13) -0.0102(14) -0.0046(12)
C14 0.0237(14) 0.0438(18) 0.0514(18) 0.0052(14) 0.0026(13) 0.0028(12)
C15 0.057(2) 0.0349(17) 0.0391(17) 0.0069(13) -0.0067(15) -0.0197(14)
C16 0.086(3) 0.043(2) 0.065(2) 0.0016(17) -0.035(2) 0.0267(19)
C17 0.083(3) 0.057(2) 0.0342(17) 0.0089(16) 0.0061(17) -0.0324(19)
C18 0.0441(18) 0.052(2) 0.0428(18) -0.0171(15) 0.0046(14) 0.0058(15)
C19 0.048(10) 0.007(5) 0.048(9) 0.000(4) 0.002(6) 0.008(5)
C22 0.048(5) 0.045(8) 0.052(6) 0.026(5) -0.021(4) 0.005(4)
C19' 0.029(14) 0.061(18) 0.022(10) 0.006(8) -0.017(9) 0.008(10)
C22' 0.075(12) 0.022(9) 0.036(9) 0.011(8) -0.005(7) 0.024(8)
Fe2 0.0238(2) 0.0196(2) 0.02076(19) 0.00062(14) -0.00217(14) 0.00326(14)
C23 0.0246(13) 0.0258(13) 0.0248(13) 0.0026(10) -0.0055(10) 0.0067(10)
C24 0.0266(13) 0.0287(14) 0.0199(12) -0.0008(10) -0.0031(10) 0.0038(10)
C25 0.0324(14) 0.0264(14) 0.0256(13) -0.0062(11) -0.0081(11) 0.0063(11)
C26 0.0319(14) 0.0232(13) 0.0312(14) -0.0006(11) -0.0117(11) 0.0002(11)
C27 0.0234(13) 0.0302(14) 0.0269(13) 0.0048(11) -0.0062(10) -0.0008(11)
C28 0.0326(14) 0.0259(14) 0.0248(13) -0.0012(11) -0.0098(11) -0.0001(11)
C29 0.0229(13) 0.0380(16) 0.0295(14) -0.0013(12) -0.0051(11) -0.0003(11)
C30 0.0321(14) 0.0308(15) 0.0267(14) -0.0014(11) -0.0096(11) 0.0079(11)
C31 0.0360(15) 0.0318(15) 0.0204(13) 0.0029(11) -0.0054(11) 0.0035(12)
C32 0.0352(15) 0.0329(15) 0.0222(13) -0.0027(11) -0.0055(11) 0.0050(12)
C33 0.0360(15) 0.0406(17) 0.0315(15) 0.0070(12) 0.0055(12) 0.0033(13)
C34 0.0499(18) 0.0400(17) 0.0388(17) -0.0123(14) -0.0054(14) 0.0187(14)
C35 0.055(2) 0.0233(15) 0.054(2) 0.0041(14) -0.0139(16) -0.0061(13)
C36 0.0276(15) 0.0515(19) 0.0470(18) 0.0121(15) 0.0034(13) 0.0006(13)
C37 0.0539(19) 0.0272(15) 0.0440(17) -0.0008(13) -0.0130(15) -0.0002(13)
C38 0.0443(17) 0.0420(18) 0.0414(17) -0.0008(14) -0.0103(14) 0.0211(14)
C39 0.061(2) 0.0377(17) 0.0347(16) 0.0115(13) 0.0000(15) -0.0018(15)
C40 0.0514(19) 0.054(2) 0.0343(17) -0.0069(14) 0.0075(14) 0.0170(16)
C41 0.0352(15) 0.0248(14) 0.0323(14) -0.0009(11) -0.0028(12) 0.0098(11)
C42 0.0324(15) 0.0315(15) 0.0381(16) 0.0041(12) -0.0043(12) 0.0120(12)
C43 0.0392(16) 0.0286(15) 0.0374(16) 0.0049(12) -0.0063(13) 0.0042(12)
C44 0.0450(18) 0.052(2) 0.0416(18) 0.0113(15) -0.0130(14) 0.0028(15)

loop_
_atom_type_symbol
_atom_type_description
_atom_type_scat_dispersion_real
_atom_type_scat_dispersion_imag
_atom_type_scat_source
C C 0.0033 0.0016 'International Tables Vol C Tables 4.2.6.8 and 6.1.1.4'
H H 0.0000 0.0000 'International Tables Vol C Tables 4.2.6.8 and 6.1.1.4'
F F 0.0171 0.0103 'International Tables Vol C Tables 4.2.6.8 and 6.1.1.4'
Fe Fe 0.3463 0.8444 'International Tables Vol C Tables 4.2.6.8 and 6.1.1.4'
P P 0.1023 0.0942 'International Tables Vol C Tables 4.2.6.8 and 6.1.1.4'

loop_
_geom_angle_atom_site_label_1
_geom_angle_atom_site_label_2
_geom_angle_atom_site_label_3
_geom_angle
F2 P1 F6 90.23(15)
F2 P1 F5 89.45(15)
F6 P1 F5 178.11(14)
F2 P1 F4 90.14(12)
F6 P1 F4 90.07(12)
F5 P1 F4 91.79(13)
F2 P1 F1 178.67(12)
F6 P1 F1 90.16(16)
F5 P1 F1 90.12(16)
F4 P1 F1 91.13(12)
F2 P1 F3 90.17(11)
F6 P1 F3 89.29(12)
F5 P1 F3 88.85(12)
F4 P1 F3 179.29(12)
F1 P1 F3 88.56(11)
F7 P2 F8 178.73(18)
F7 P2 F12 91.23(17)
F8 P2 F12 89.72(15)
F7 P2 F11 90.78(17)
F8 P2 F11 88.27(15)
F12 P2 F11 177.97(16)
F7 P2 F9 88.85(14)
F8 P2 F9 90.34(14)
F12 P2 F9 88.54(12)
F11 P2 F9 91.23(12)
F7 P2 F10 91.40(15)
F8 P2 F10 89.42(15)
F12 P2 F10 91.31(13)
F11 P2 F10 88.91(12)
F9 P2 F10 179.72(14)
C21 C20 C19 112.8(7)
C21 C20 H20A 109.0
C19 C20 H20A 109.0
C21 C20 H20B 109.0
C19 C20 H20B 109.0
H20A C20 H20B 107.8
C20 C21 C22 109.7(8)
C20 C21 H21A 109.7
C22 C21 H21A 109.7
C20 C21 H21B 109.7
C22 C21 H21B 109.7
H21A C21 H21B 108.2
C22' C89 C88 113.1(17)
C22' C89 H89A 109.0
C88 C89 H89A 109.0
C22' C89 H89B 109.0
C88 C89 H89B 109.0
H89A C89 H89B 107.8
C89 C88 C19' 112.9(12)
C89 C88 H88A 109.0
C19' C88 H88A 109.0
C89 C88 H88B 109.0
C19' C88 H88B 109.0
H88A C88 H88B 107.8
C2 C1 C5 107.9(2)
C2 C1 C19 124.8(5)
C5 C1 C19 127.2(5)
C2 C1 C19' 127.2(9)
C5 C1 C19' 124.9(9)
C19 C1 C19' 3.3(13)
C1 C2 C3 108.2(2)
C1 C2 C11 126.4(2)
C3 C2 C11 125.4(2)
C2 C3 C4 108.0(2)
C2 C3 C12 125.7(2)
C4 C3 C12 126.3(2)
C3 C4 C5 107.9(2)
C3 C4 C13 125.7(2)
C5 C4 C13 126.4(2)
C4 C5 C1 108.0(2)
C4 C5 C14 125.6(2)
C1 C5 C14 126.3(2)
C7 C6 C10 107.1(2)
C7 C6 C15 126.0(3)
C10 C6 C15 126.9(3)
C8 C7 C6 109.4(2)
C8 C7 H7 125.3
C6 C7 H7 125.3
C7 C8 C9 107.4(2)
C7 C8 C16 126.8(3)
C9 C8 C16 125.8(3)
C8 C9 C10 108.5(2)
C8 C9 C17 126.5(3)
C10 C9 C17 125.0(3)
C9 C10 C6 107.7(2)
C9 C10 C18 125.9(3)
C6 C10 C18 126.4(3)
C2 C11 H11A 109.5
C2 C11 H11B 109.5
H11A C11 H11B 109.5
C2 C11 H11C 109.5
H11A C11 H11C 109.5
H11B C11 H11C 109.5
C3 C12 H12A 109.5
C3 C12 H12B 109.5
H12A C12 H12B 109.5
C3 C12 H12C 109.5
H12A C12 H12C 109.5
H12B C12 H12C 109.5
C4 C13 H13A 109.5
C4 C13 H13B 109.5
H13A C13 H13B 109.5
C4 C13 H13C 109.5
H13A C13 H13C 109.5
H13B C13 H13C 109.5
C5 C14 H14A 109.5
C5 C14 H14B 109.5
H14A C14 H14B 109.5
C5 C14 H14C 109.5
H14A C14 H14C 109.5
H14B C14 H14C 109.5
C6 C15 H15A 109.5
C6 C15 H15B 109.5
H15A C15 H15B 109.5
C6 C15 H15C 109.5
H15A C15 H15C 109.5
H15B C15 H15C 109.5
C8 C16 H16A 109.5
C8 C16 H16B 109.5
H16A C16 H16B 109.5
C8 C16 H16C 109.5
H16A C16 H16C 109.5
H16B C16 H16C 109.5
C9 C17 H17A 109.5
C9 C17 H17B 109.5
H17A C17 H17B 109.5
C9 C17 H17C 109.5
H17A C17 H17C 109.5
H17B C17 H17C 109.5
C10 C18 H18A 109.5
C10 C18 H18B 109.5
H18A C18 H18B 109.5
C10 C18 H18C 109.5
H18A C18 H18C 109.5
H18B C18 H18C 109.5
C1 C19 C20 112.3(7)
C1 C19 H19A 109.1
C20 C19 H19A 109.1
C1 C19 H19B 109.1
C20 C19 H19B 109.2
H19A C19 H19B 107.9
C21 C22 H22A 109.5
C21 C22 H22B 109.5
H22A C22 H22B 109.5
C21 C22 H22C 109.5
H22A C22 H22C 109.5
H22B C22 H22C 109.5
C1 C19' C88 109.1(13)
C1 C19' H19C 109.9
C88 C19' H19C 109.9
C1 C19' H19D 109.8
C88 C19' H19D 109.8
H19C C19' H19D 108.3
C89 C22' H22D 109.5
C89 C22' H22E 109.5
H22D C22' H22E 109.5
C89 C22' H22F 109.5
H22D C22' H22F 109.5
H22E C22' H22F 109.5
C24 C23 C27 108.1(2)
C24 C23 C41 125.6(2)
C27 C23 C41 126.2(2)
C23 C24 C25 107.9(2)
C23 C24 C33 126.9(2)
C25 C24 C33 125.2(2)
C26 C25 C24 108.0(2)
C26 C25 C34 127.1(3)
C24 C25 C34 124.9(3)
C25 C26 C27 108.1(2)
C25 C26 C35 126.0(3)
C27 C26 C35 125.9(3)
C26 C27 C23 107.8(2)
C26 C27 C36 126.0(2)
C23 C27 C36 126.2(2)
C29 C28 C32 107.8(2)
C29 C28 C37 125.9(3)
C32 C28 C37 126.3(3)
C28 C29 C30 108.9(2)
C28 C29 H29 125.5
C30 C29 H29 125.5
C29 C30 C31 107.3(2)
C29 C30 C38 125.6(3)
C31 C30 C38 127.1(3)
C30 C31 C32 108.2(2)
C30 C31 C39 125.4(3)
C32 C31 C39 126.4(3)
C28 C32 C31 107.8(2)
C28 C32 C40 126.3(3)
C31 C32 C40 125.9(3)
C24 C33 H33A 109.5
C24 C33 H33B 109.5
H33A C33 H33B 109.5
C24 C33 H33C 109.5
H33A C33 H33C 109.5
H33B C33 H33C 109.5
C25 C34 H34A 109.5
C25 C34 H34B 109.5
H34A C34 H34B 109.5
C25 C34 H34C 109.5
H34A C34 H34C 109.5
H34B C34 H34C 109.5
C26 C35 H35A 109.5
C26 C35 H35B 109.5
H35A C35 H35B 109.5
C26 C35 H35C 109.5
H35A C35 H35C 109.5
H35B C35 H35C 109.5
C27 C36 H36A 109.5
C27 C36 H36B 109.5
H36A C36 H36B 109.5
C27 C36 H36C 109.5
H36A C36 H36C 109.5
H36B C36 H36C 109.5
C28 C37 H37A 109.5
C28 C37 H37B 109.5
H37A C37 H37B 109.5
C28 C37 H37C 109.5
H37A C37 H37C 109.5
H37B C37 H37C 109.5
C30 C38 H38A 109.5
C30 C38 H38B 109.5
H38A C38 H38B 109.5
C30 C38 H38C 109.5
H38A C38 H38C 109.5
H38B C38 H38C 109.5
C31 C39 H39A 109.5
C31 C39 H39B 109.5
H39A C39 H39B 109.5
C31 C39 H39C 109.5
H39A C39 H39C 109.5
H39B C39 H39C 109.5
C32 C40 H40A 109.5
C32 C40 H40B 109.5
H40A C40 H40B 109.5
C32 C40 H40C 109.5
H40A C40 H40C 109.5
H40B C40 H40C 109.5
C23 C41 C42 111.9(2)
C23 C41 H41A 109.2
C42 C41 H41A 109.2
C23 C41 H41B 109.2
C42 C41 H41B 109.2
H41A C41 H41B 107.9
C43 C42 C41 114.7(2)
C43 C42 H42A 108.6
C41 C42 H42A 108.6
C43 C42 H42B 108.6
C41 C42 H42B 108.6
H42A C42 H42B 107.6
C42 C43 C44 112.7(2)
C42 C43 H43A 109.0
C44 C43 H43A 109.0
C42 C43 H43B 109.0
C44 C43 H43B 109.0
H43A C43 H43B 107.8
C43 C44 H44A 109.5
C43 C44 H44B 109.5
H44A C44 H44B 109.5
C43 C44 H44C 109.5
H44A C44 H44C 109.5
H44B C44 H44C 109.5

loop_
_geom_bond_atom_site_label_1
_geom_bond_atom_site_label_2
_geom_bond_distance
F3 P1 1.6089(18)
F4 P1 1.5817(19)
F1 P1 1.589(2)
F2 P1 1.573(2)
F5 P1 1.581(2)
F6 P1 1.578(2)
F12 P2 1.579(2)
F7 P2 1.554(2)
F11 P2 1.587(2)
F8 P2 1.578(2)
F9 P2 1.588(2)
F10 P2 1.590(2)
C20 C21 1.518(9)
C20 C19 1.539(14)
C20 H20A 0.9900
C20 H20B 0.9900
C21 C22 1.591(19)
C21 H21A 0.9900
C21 H21B 0.9900
C89 C22' 1.48(3)
C89 C88 1.483(16)
C89 H89A 0.9900
C89 H89B 0.9900
C88 C19' 1.59(2)
C88 H88A 0.9900
C88 H88B 0.9900
C1 C2 1.426(4)
C1 C5 1.433(4)
C1 C19 1.513(11)
C1 C19' 1.48(2)
C2 C3 1.429(4)
C2 C11 1.496(4)
C3 C4 1.432(4)
C3 C12 1.498(4)
C4 C5 1.430(4)
C4 C13 1.501(3)
C5 C14 1.498(4)
C6 C7 1.420(4)
C6 C10 1.434(4)
C6 C15 1.494(4)
C7 C8 1.415(4)
C7 H7 0.9500
C8 C9 1.420(4)
C8 C16 1.499(4)
C9 C10 1.427(4)
C9 C17 1.497(4)
C10 C18 1.488(4)
C11 H11A 0.9800
C11 H11B 0.9800
C11 H11C 0.9800
C12 H12A 0.9800
C12 H12B 0.9800
C12 H12C 0.9800
C13 H13A 0.9800
C13 H13B 0.9800
C13 H13C 0.9800
C14 H14A 0.9800
C14 H14B 0.9800
C14 H14C 0.9800
C15 H15A 0.9800
C15 H15B 0.9800
C15 H15C 0.9800
C16 H16A 0.9800
C16 H16B 0.9800
C16 H16C 0.9800
C17 H17A 0.9800
C17 H17B 0.9800
C17 H17C 0.9800
C18 H18A 0.9800
C18 H18B 0.9800
C18 H18C 0.9800
C19 H19A 0.9900
C19 H19B 0.9900
C22 H22A 0.9800
C22 H22B 0.9800
C22 H22C 0.9800
C19' H19C 0.9900
C19' H19D 0.9900
C22' H22D 0.9800
C22' H22E 0.9800
C22' H22F 0.9800
C23 C24 1.427(4)
C23 C27 1.433(4)
C23 C41 1.502(3)
C24 C25 1.430(4)
C24 C33 1.496(4)
C25 C26 1.429(4)
C25 C34 1.497(4)
C26 C27 1.427(4)
C26 C35 1.500(4)
C27 C36 1.497(4)
C28 C29 1.418(4)
C28 C32 1.428(4)
C28 C37 1.502(4)
C29 C30 1.424(4)
C29 H29 0.9500
C30 C31 1.429(4)
C30 C38 1.499(4)
C31 C32 1.430(4)
C31 C39 1.495(4)
C32 C40 1.495(4)
C33 H33A 0.9800
C33 H33B 0.9800
C33 H33C 0.9800
C34 H34A 0.9800
C34 H34B 0.9800
C34 H34C 0.9800
C35 H35A 0.9800
C35 H35B 0.9800
C35 H35C 0.9800
C36 H36A 0.9800
C36 H36B 0.9800
C36 H36C 0.9800
C37 H37A 0.9800
C37 H37B 0.9800
C37 H37C 0.9800
C38 H38A 0.9800
C38 H38B 0.9800
C38 H38C 0.9800
C39 H39A 0.9800
C39 H39B 0.9800
C39 H39C 0.9800
C40 H40A 0.9800
C40 H40B 0.9800
C40 H40C 0.9800
C41 C42 1.542(4)
C41 H41A 0.9900
C41 H41B 0.9900
C42 C43 1.519(4)
C42 H42A 0.9900
C42 H42B 0.9900
C43 C44 1.524(4)
C43 H43A 0.9900
C43 H43B 0.9900
C44 H44A 0.9800
C44 H44B 0.9800
C44 H44C 0.9800
